data_2219851
loop_
_publ_author_name
'Gowda, B. Thimme'
'Foro, Sabine'
'Sowmya, B. P.'
'Fuess, Hartmut'

_publ_section_title
;
 <i>N</i>-(3-Methylphenyl)benzamide
;
_journal_coeditor_code GK2174
_journal_issue 11
_journal_name_full 'Acta Crystallographica Section E'
_journal_page_first o2247
_journal_paper_doi 10.1107/S1600536808035186
_journal_volume 64
_journal_year 2008
_chemical_formula_iupac 'C14 H13 N O'
_chemical_formula_moiety 'C14 H13 N O'
_chemical_formula_sum 'C14 H13 N O'
_chemical_formula_weight 211.25
_chemical_name_systematic
;
<i>N</i>-(3-Methylphenyl)benzamide
;
_space_group_IT_number 9
_symmetry_cell_setting monoclinic
_symmetry_space_group_name_Hall 'C -2yc'
_symmetry_space_group_name_H-M 'C 1 c 1'
_atom_sites_solution_hydrogens geom
_atom_sites_solution_primary direct
_atom_sites_solution_secondary difmap
_audit_creation_method SHELXL-97
_cell_angle_alpha 90.00
_cell_angle_beta 134.210(10)
_cell_angle_gamma 90.00
_cell_formula_units_Z 16
_cell_length_a 13.269(2)
_cell_length_b 53.686(6)
_cell_length_c 9.3921(12)
_cell_measurement_reflns_used 25
_cell_measurement_temperature 299(2)
_cell_measurement_theta_max 20.55
_cell_measurement_theta_min 3.30
_cell_volume 4795.7(14)
_computing_cell_refinement 'CAD-4-PC (Enraf--Nonius, 1996)'
_computing_data_collection 'CAD-4-PC (Enraf--Nonius, 1996)'
_computing_data_reduction 'REDU4 (Stoe & Cie, 1987)'
_computing_molecular_graphics
;
PLATON (Spek, 2003) and ORTEP-3 for Windows (Farrugia, 1997)
;
_computing_publication_material 'SHELXL97 (Sheldrick, 2008)'
_computing_structure_refinement 'SHELXL97 (Sheldrick, 2008)'
_computing_structure_solution 'SHELXS97 (Sheldrick, 2008)'
_diffrn_ambient_temperature 299(2)
_diffrn_measured_fraction_theta_full 0.973
_diffrn_measured_fraction_theta_max 0.974
_diffrn_measurement_device_type 'Enraf--Nonius CAD-4'
_diffrn_measurement_method \w/2\q
_diffrn_radiation_monochromator graphite
_diffrn_radiation_source 'fine-focus sealed tube'
_diffrn_radiation_type CuK\a
_diffrn_radiation_wavelength 1.54180
_diffrn_reflns_av_R_equivalents 0.0276
_diffrn_reflns_av_sigmaI/netI 0.0314
_diffrn_reflns_limit_h_max 15
_diffrn_reflns_limit_h_min -11
_diffrn_reflns_limit_k_max 64
_diffrn_reflns_limit_k_min -64
_diffrn_reflns_limit_l_max 1
_diffrn_reflns_limit_l_min -10
_diffrn_reflns_number 9315
_diffrn_reflns_theta_full 67.00
_diffrn_reflns_theta_max 67.00
_diffrn_reflns_theta_min 1.65
_diffrn_standards_decay_% 1.0
_diffrn_standards_interval_time 120
_diffrn_standards_number 3
_exptl_absorpt_coefficient_mu 0.582
_exptl_absorpt_correction_type none
_exptl_crystal_colour colourless
_exptl_crystal_density_diffrn 1.170
_exptl_crystal_density_method 'not measured'
_exptl_crystal_description prism
_exptl_crystal_F_000 1792
_exptl_crystal_size_max 0.43
_exptl_crystal_size_mid 0.25
_exptl_crystal_size_min 0.10
_refine_diff_density_max 0.269
_refine_diff_density_min -0.134
_refine_ls_extinction_coef 0.00065(10)
_refine_ls_extinction_expression Fc^*^=kFc[1+0.001xFc^2^\l^3^/sin(2\q)]^-1/4^
_refine_ls_extinction_method 'SHELXL97 (Sheldrick, 2008)'
_refine_ls_goodness_of_fit_ref 1.030
_refine_ls_hydrogen_treatment mixed
_refine_ls_matrix_type full
_refine_ls_number_parameters 653
_refine_ls_number_reflns 4168
_refine_ls_number_restraints 110
_refine_ls_restrained_S_all 1.033
_refine_ls_R_factor_all 0.0632
_refine_ls_R_factor_gt 0.0435
_refine_ls_shift/su_max 0.017
_refine_ls_shift/su_mean 0.001
_refine_ls_structure_factor_coef Fsqd
_refine_ls_weighting_details 'calc w=1/[\s^2^(Fo^2^)+(0.0731P)^2^+0.8953P] where P=(Fo^2^+2Fc^2^)/3'
_refine_ls_weighting_scheme calc
_refine_ls_wR_factor_gt 0.1153
_refine_ls_wR_factor_ref 0.1287
_reflns_number_gt 3197
_reflns_number_total 4168
_reflns_threshold_expression I>2\s(I)
_cod_data_source_file gk2174.cif
_cod_data_source_block I
_cod_original_cell_volume 4795.7(10)
_cod_original_sg_symbol_H-M 'C c'
_cod_database_code 2219851
_cod_database_fobs_code 2219851

loop_
_symmetry_equiv_pos_as_xyz
'x, y, z'
'x, -y, z+1/2'
'x+1/2, y+1/2, z'
'x+1/2, -y+1/2, z+1/2'

loop_
_atom_site_type_symbol
_atom_site_label
_atom_site_fract_x
_atom_site_fract_y
_atom_site_fract_z
_atom_site_U_iso_or_equiv
_atom_site_adp_type
_atom_site_calc_flag
_atom_site_refinement_flags
_atom_site_occupancy
_atom_site_disorder_assembly
_atom_site_disorder_group
C C1 0.0268(4) 0.07396(7) 0.1918(5) 0.0628(9) Uani d . 1 . .
C C2 0.1291(5) 0.09159(8) 0.2900(7) 0.0769(11) Uani d . 1 . .
H H2 0.1690 0.0962 0.2428 0.092 Uiso calc R 1 . .
C C3 0.1760(5) 0.10310(10) 0.4642(8) 0.0960(15) Uani d . 1 . .
C C4 0.1127(6) 0.09577(11) 0.5244(8) 0.1005(16) Uani d . 1 . .
H H4 0.1416 0.1030 0.6381 0.121 Uiso calc R 1 . .
C C5 0.0110(7) 0.07874(11) 0.4278(8) 0.1040(16) Uani d . 1 . .
H H5 -0.0301 0.0745 0.4738 0.125 Uiso calc R 1 . .
C C6 -0.0333(5) 0.06749(9) 0.2617(6) 0.0814(12) Uani d . 1 . .
H H6 -0.1037 0.0555 0.1956 0.098 Uiso calc R 1 . .
C C7 0.0673(3) 0.05123(7) 0.0101(5) 0.0549(8) Uani d . 1 . .
C C8 0.0021(3) 0.03782(6) -0.1759(5) 0.0526(8) Uani d . 1 . .
C C9 0.0812(4) 0.01993(7) -0.1675(6) 0.0673(10) Uani d . 1 . .
H H9 0.1729 0.0169 -0.0474 0.081 Uiso calc R 1 . .
C C10 0.0272(4) 0.00661(8) -0.3325(7) 0.0814(12) Uani d . 1 . .
H H10 0.0814 -0.0057 -0.3225 0.098 Uiso calc R 1 . .
C C11 -0.1061(4) 0.01127(8) -0.5119(6) 0.0801(12) Uani d . 1 . .
H H11 -0.1418 0.0025 -0.6243 0.096 Uiso calc R 1 . .
C C12 -0.1859(4) 0.02881(9) -0.5248(6) 0.0800(12) Uani d . 1 . .
H H12 -0.2767 0.0319 -0.6465 0.096 Uiso calc R 1 . .
C C13 -0.1334(4) 0.04215(7) -0.3580(5) 0.0663(10) Uani d . 1 . .
H H13 -0.1894 0.0540 -0.3686 0.080 Uiso calc R 1 . .
C C14 0.2931(8) 0.12100(15) 0.5724(11) 0.155(3) Uani d . 1 . .
H H14A 0.2686 0.1344 0.4853 0.232 Uiso calc R 1 . .
H H14B 0.3757 0.1127 0.6186 0.232 Uiso calc R 1 . .
H H14C 0.3114 0.1275 0.6838 0.232 Uiso calc R 1 . .
O O1 0.1948(3) 0.05155(6) 0.1495(4) 0.0849(9) Uani d . 1 . .
N N1 -0.0196(3) 0.06211(6) 0.0193(4) 0.0606(7) Uani d D 1 . .
H H1N -0.109(3) 0.0583(7) -0.064(6) 0.073 Uiso d D 1 . .
C C15 0.5271(4) 0.07424(7) 0.4130(7) 0.0704(10) Uani d . 1 . .
C C16 0.6297(5) 0.09202(8) 0.5177(8) 0.0877(13) Uani d . 1 . .
H H16 0.6687 0.0972 0.6419 0.105 Uiso calc R 1 . .
C C17 0.6765(5) 0.10269(9) 0.4285(10) 0.0962(16) Uani d . 1 . .
C C18 0.6156(7) 0.09404(11) 0.2474(11) 0.1102(17) Uani d . 1 . .
H H18 0.6482 0.1003 0.1933 0.132 Uiso calc R 1 . .
C C19 0.5128(7) 0.07729(12) 0.1419(10) 0.1151(18) Uani d . 1 . .
H H19 0.4723 0.0726 0.0159 0.138 Uiso calc R 1 . .
C C20 0.4667(5) 0.06676(10) 0.2261(7) 0.0877(13) Uani d . 1 . .
H H20 0.3959 0.0548 0.1563 0.105 Uiso calc R 1 . .
C C21 0.5657(3) 0.05192(7) 0.6757(5) 0.0630(9) Uani d . 1 . .
C C22 0.5001(3) 0.03832(7) 0.7316(5) 0.0574(8) Uani d . 1 . .
C C23 0.5806(4) 0.02076(8) 0.8826(6) 0.0751(11) Uani d . 1 . .
H H23 0.6730 0.0180 0.9454 0.090 Uiso calc R 1 . .
C C24 0.5267(5) 0.00746(9) 0.9406(7) 0.0837(12) Uani d . 1 . .
H H24 0.5818 -0.0044 1.0402 0.100 Uiso calc R 1 . .
C C25 0.3922(5) 0.01154(9) 0.8532(7) 0.0870(13) Uani d . 1 . .
H H25 0.3558 0.0026 0.8937 0.104 Uiso calc R 1 . .
C C26 0.3107(4) 0.02906(9) 0.7047(7) 0.0843(13) Uani d . 1 . .
H H26 0.2194 0.0320 0.6460 0.101 Uiso calc R 1 . .
C C27 0.3634(4) 0.04224(8) 0.6425(6) 0.0695(10) Uani d . 1 . .
H H27 0.3069 0.0538 0.5404 0.083 Uiso calc R 1 . .
C C28 0.7952(8) 0.12088(14) 0.5522(13) 0.151(3) Uani d . 1 . .
H H28A 0.7679 0.1361 0.4794 0.227 Uiso calc R 1 . .
H H28B 0.8758 0.1140 0.5843 0.227 Uiso calc R 1 . .
H H28C 0.8181 0.1242 0.6725 0.227 Uiso calc R 1 . .
O O2 0.6934(2) 0.05281(7) 0.7906(4) 0.0939(10) Uani d . 1 . .
N N2 0.4806(3) 0.06267(6) 0.4954(5) 0.0649(8) Uani d D 1 . .
H H2N 0.395(3) 0.0596(7) 0.418(6) 0.078 Uiso d D 1 . .
C C29A 0.8798(11) 0.1769(2) 0.9070(18) 0.056(3) Uani d PDU 0.50 A 1
C C30A 0.7568(10) 0.18485(19) 0.7249(15) 0.070(3) Uani d PDU 0.50 A 1
H H30A 0.7566 0.1976 0.6577 0.084 Uiso calc PR 0.50 A 1
C C31A 0.6348(10) 0.1735(2) 0.6450(17) 0.084(3) Uani d PDU 0.50 A 1
H H31A 0.5507 0.1784 0.5202 0.101 Uiso calc PR 0.50 A 1
C C32A 0.6326(13) 0.1549(3) 0.744(2) 0.091(4) Uani d PDU 0.50 A 1
H H32A 0.5472 0.1477 0.6853 0.110 Uiso calc PR 0.50 A 1
C C33A 0.7536(17) 0.1469(3) 0.928(3) 0.090(4) Uani d PDU 0.50 A 1
C C34A 0.8778(10) 0.15780(17) 1.0046(14) 0.066(2) Uani d PDU 0.50 A 1
H H34A 0.9625 0.1522 1.1255 0.079 Uiso calc PR 0.50 A 1
C C29B 0.9176(10) 0.1711(2) 0.9772(16) 0.061(3) Uani d PDU 0.50 A 2
C C30B 0.9455(11) 0.15245(18) 1.0998(16) 0.076(2) Uani d PDU 0.50 A 2
H H30B 1.0376 0.1490 1.2176 0.091 Uiso calc PR 0.50 A 2
C C31B 0.8368(13) 0.1389(2) 1.047(2) 0.103(3) Uani d PDU 0.50 A 2
H H31B 0.8527 0.1265 1.1305 0.124 Uiso calc PR 0.50 A 2
C C32B 0.7039(18) 0.1440(3) 0.869(3) 0.100(5) Uani d PDU 0.50 A 2
H H32B 0.6312 0.1341 0.8321 0.120 Uiso calc PR 0.50 A 2
C C33B 0.6700(13) 0.1622(3) 0.744(2) 0.084(3) Uani d PDU 0.50 A 2
C C34B 0.7839(13) 0.1759(2) 0.8012(19) 0.072(3) Uani d PDU 0.50 A 2
H H34B 0.7679 0.1884 0.7185 0.087 Uiso calc PR 0.50 A 2
C C35 1.1118(4) 0.19803(7) 1.1899(5) 0.0628(9) Uani d . 1 A .
C C36 1.2296(4) 0.21224(6) 1.2413(5) 0.0563(8) Uani d . 1 . .
C C37 1.2951(4) 0.22996(8) 1.3885(6) 0.0747(11) Uani d . 1 . .
H H37 1.2638 0.2328 1.4501 0.090 Uiso calc R 1 . .
C C38 1.4067(5) 0.24351(9) 1.4454(7) 0.0876(13) Uani d . 1 . .
H H38 1.4507 0.2554 1.5454 0.105 Uiso calc R 1 . .
C C39 1.4528(5) 0.23942(9) 1.3541(7) 0.0830(12) Uani d . 1 . .
H H39 1.5278 0.2485 1.3918 0.100 Uiso calc R 1 . .
C C40 1.3880(5) 0.22196(9) 1.2081(7) 0.0805(12) Uani d . 1 . .
H H40 1.4204 0.2190 1.1482 0.097 Uiso calc R 1 . .
C C41 1.2753(4) 0.20854(7) 1.1477(6) 0.0664(10) Uani d . 1 . .
H H41 1.2300 0.1971 1.0448 0.080 Uiso calc R 1 . .
C C42A 0.7536(14) 0.1263(2) 1.037(2) 0.128(4) Uani d PDU 0.50 A 1
H H42A 0.7881 0.1327 1.1597 0.153 Uiso calc PR 0.50 A 1
H H42B 0.8131 0.1130 1.0635 0.153 Uiso calc PR 0.50 A 1
H H42C 0.6596 0.1202 0.9565 0.153 Uiso calc PR 0.50 A 1
C C42B 0.5236(13) 0.1672(2) 0.5592(18) 0.124(4) Uani d PDU 0.50 A 2
H H42D 0.4725 0.1729 0.5907 0.149 Uiso calc PR 0.50 A 2
H H42E 0.4812 0.1522 0.4817 0.149 Uiso calc PR 0.50 A 2
H H42F 0.5214 0.1798 0.4845 0.149 Uiso calc PR 0.50 A 2
O O3 1.0999(4) 0.19713(7) 1.3092(5) 0.0986(11) Uani d . 1 . .
N N3 1.0189(4) 0.18720(6) 1.0112(5) 0.0688(8) Uani d D 1 . .
H H3N 1.008(5) 0.1884(8) 0.910(5) 0.083 Uiso d D 1 . .
C C43 0.1504(4) 0.17535(7) 0.6956(6) 0.0675(10) Uani d . 1 . .
C C44 0.1398(6) 0.15736(8) 0.7880(7) 0.0833(12) Uani d . 1 . .
H H44 0.0521 0.1527 0.7365 0.100 Uiso calc R 1 . .
C C45 0.2631(7) 0.14582(10) 0.9623(8) 0.1007(17) Uani d U 1 . .
C C46 0.3895(7) 0.15302(12) 1.0333(9) 0.1094(18) Uani d U 1 . .
H H46 0.4709 0.1457 1.1493 0.131 Uiso calc R 1 . .
C C47 0.4011(6) 0.17042(12) 0.9410(9) 0.1085(18) Uani d . 1 . .
H H47 0.4887 0.1747 0.9905 0.130 Uiso calc R 1 . .
C C48 0.2805(5) 0.18180(10) 0.7720(7) 0.0887(13) Uani d . 1 . .
H H48 0.2876 0.1940 0.7091 0.106 Uiso calc R 1 . .
C C49 -0.0664(4) 0.19878(7) 0.5125(5) 0.0623(9) Uani d . 1 . .
C C50 -0.1861(4) 0.21174(7) 0.3245(5) 0.0564(8) Uani d . 1 . .
C C51 -0.2317(4) 0.20666(8) 0.1450(6) 0.0739(11) Uani d . 1 . .
H H51 -0.1860 0.1946 0.1358 0.089 Uiso calc R 1 . .
C C52 -0.3455(5) 0.21933(10) -0.0237(6) 0.0897(14) Uani d . 1 . .
H H52 -0.3767 0.2155 -0.1457 0.108 Uiso calc R 1 . .
C C53 -0.4119(5) 0.23724(9) -0.0131(7) 0.0860(13) Uani d . 1 . .
H H53 -0.4882 0.2457 -0.1270 0.103 Uiso calc R 1 . .
C C54 -0.3655(5) 0.24283(9) 0.1677(7) 0.0828(12) Uani d . 1 . .
H H54 -0.4092 0.2553 0.1770 0.099 Uiso calc R 1 . .
C C55 -0.2547(4) 0.22996(8) 0.3339(6) 0.0706(10) Uani d . 1 . .
H H55 -0.2252 0.2335 0.4551 0.085 Uiso calc R 1 . .
C C56 0.2485(9) 0.12685(13) 1.0643(11) 0.147(3) Uani d . 1 . .
H H56A 0.1941 0.1130 0.9767 0.221 Uiso calc R 1 . .
H H56B 0.2021 0.1343 1.0988 0.221 Uiso calc R 1 . .
H H56C 0.3401 0.1211 1.1826 0.221 Uiso calc R 1 . .
O O4 -0.0545(3) 0.19914(7) 0.6551(4) 0.0918(9) Uani d . 1 . .
N N4 0.0282(3) 0.18719(6) 0.5235(5) 0.0661(8) Uani d D 1 . .
H H4N 0.026(5) 0.1923(8) 0.439(6) 0.079 Uiso d D 1 . .

loop_
_atom_site_aniso_label
_atom_site_aniso_U_11
_atom_site_aniso_U_22
_atom_site_aniso_U_33
_atom_site_aniso_U_12
_atom_site_aniso_U_13
_atom_site_aniso_U_23
C1 0.0554(19) 0.060(2) 0.0539(19) 0.0061(16) 0.0311(17) -0.0023(16)
C2 0.076(3) 0.071(2) 0.078(3) -0.005(2) 0.052(2) -0.010(2)
C3 0.087(3) 0.079(3) 0.089(3) -0.010(2) 0.050(3) -0.020(2)
C4 0.116(4) 0.110(4) 0.084(3) -0.006(3) 0.073(3) -0.017(3)
C5 0.115(4) 0.122(4) 0.091(3) -0.004(4) 0.078(3) -0.017(3)
C6 0.086(3) 0.099(3) 0.073(3) -0.007(2) 0.061(2) -0.013(2)
C7 0.0422(17) 0.066(2) 0.0504(18) -0.0015(14) 0.0302(16) 0.0017(15)
C8 0.0417(15) 0.0613(18) 0.0519(18) -0.0001(14) 0.0316(14) 0.0067(15)
C9 0.0509(18) 0.079(2) 0.063(2) 0.0065(17) 0.0369(18) -0.0004(19)
C10 0.067(2) 0.088(3) 0.090(3) 0.002(2) 0.055(2) -0.016(2)
C11 0.071(2) 0.093(3) 0.071(3) -0.013(2) 0.048(2) -0.026(2)
C12 0.059(2) 0.098(3) 0.055(2) 0.001(2) 0.0288(18) -0.012(2)
C13 0.0500(18) 0.074(2) 0.058(2) 0.0077(16) 0.0314(17) -0.0004(18)
C14 0.156(6) 0.148(6) 0.150(7) -0.074(5) 0.103(6) -0.075(5)
O1 0.0409(13) 0.134(3) 0.0570(15) 0.0001(14) 0.0259(12) -0.0183(16)
N1 0.0432(13) 0.0758(19) 0.0517(15) -0.0011(13) 0.0290(12) -0.0077(14)
C15 0.0543(19) 0.066(2) 0.084(3) 0.0085(17) 0.046(2) 0.011(2)
C16 0.066(2) 0.074(3) 0.113(4) 0.005(2) 0.058(3) 0.009(3)
C17 0.083(3) 0.069(3) 0.140(5) 0.000(2) 0.079(3) 0.002(3)
C18 0.122(5) 0.105(4) 0.125(5) -0.002(4) 0.094(4) 0.004(4)
C19 0.126(5) 0.110(4) 0.120(5) -0.004(4) 0.090(4) -0.003(4)
C20 0.087(3) 0.099(3) 0.087(3) 0.000(2) 0.064(3) 0.008(3)
C21 0.0408(18) 0.076(2) 0.0552(19) -0.0005(16) 0.0271(16) -0.0074(18)
C22 0.0439(15) 0.070(2) 0.0473(17) 0.0005(15) 0.0278(15) -0.0066(16)
C23 0.0524(19) 0.089(3) 0.063(2) 0.0095(19) 0.0322(18) 0.004(2)
C24 0.069(2) 0.092(3) 0.068(2) 0.002(2) 0.040(2) 0.014(2)
C25 0.073(2) 0.094(3) 0.078(3) -0.009(2) 0.046(2) 0.004(2)
C26 0.058(2) 0.109(3) 0.088(3) 0.003(2) 0.051(2) 0.015(3)
C27 0.0481(18) 0.080(2) 0.065(2) 0.0057(17) 0.0341(18) 0.0065(19)
C28 0.150(6) 0.127(5) 0.203(8) -0.053(5) 0.132(6) -0.033(5)
O2 0.0388(14) 0.156(3) 0.0672(17) -0.0020(15) 0.0299(13) 0.0121(18)
N2 0.0403(13) 0.081(2) 0.0593(18) -0.0014(14) 0.0295(14) 0.0028(15)
C29A 0.064(6) 0.057(5) 0.061(6) 0.002(5) 0.048(5) 0.006(5)
C30A 0.066(5) 0.067(5) 0.067(5) -0.002(4) 0.042(4) 0.011(4)
C31A 0.060(5) 0.096(6) 0.084(5) -0.006(4) 0.045(4) 0.017(5)
C32A 0.078(6) 0.088(7) 0.102(7) -0.014(5) 0.060(6) 0.018(6)
C33A 0.089(8) 0.090(7) 0.091(8) -0.002(6) 0.062(6) 0.016(6)
C34A 0.067(5) 0.059(4) 0.062(5) -0.001(4) 0.041(4) 0.012(4)
C29B 0.060(5) 0.065(6) 0.062(6) 0.002(5) 0.044(5) -0.007(5)
C30B 0.076(5) 0.078(5) 0.079(6) 0.006(4) 0.056(5) 0.014(5)
C31B 0.107(7) 0.095(6) 0.107(7) -0.011(5) 0.075(6) 0.002(5)
C32B 0.094(8) 0.092(8) 0.107(9) -0.015(6) 0.067(7) -0.005(7)
C33B 0.080(6) 0.077(7) 0.087(6) -0.009(5) 0.056(5) 0.005(5)
C34B 0.077(6) 0.071(6) 0.069(6) -0.003(5) 0.051(5) 0.001(5)
C35 0.069(2) 0.073(2) 0.059(2) 0.0066(18) 0.049(2) 0.0058(18)
C36 0.0578(18) 0.066(2) 0.0483(17) 0.0068(16) 0.0382(16) 0.0051(16)
C37 0.087(3) 0.089(3) 0.063(2) -0.004(2) 0.057(2) -0.013(2)
C38 0.098(3) 0.096(3) 0.071(3) -0.027(3) 0.060(3) -0.024(2)
C39 0.084(3) 0.092(3) 0.074(3) -0.027(2) 0.056(2) -0.009(2)
C40 0.087(3) 0.095(3) 0.086(3) -0.015(2) 0.070(3) -0.009(2)
C41 0.076(2) 0.071(2) 0.069(2) -0.0065(18) 0.056(2) -0.0071(18)
C42A 0.121(7) 0.127(8) 0.148(8) -0.017(6) 0.099(6) 0.040(6)
C42B 0.103(7) 0.129(7) 0.105(7) -0.012(6) 0.059(5) 0.007(6)
O3 0.102(2) 0.154(3) 0.0793(18) -0.024(2) 0.0777(19) -0.0162(19)
N3 0.0747(19) 0.082(2) 0.069(2) -0.0147(16) 0.0574(18) -0.0115(17)
C43 0.080(3) 0.070(2) 0.058(2) 0.0092(19) 0.050(2) -0.0008(18)
C44 0.106(3) 0.071(3) 0.075(3) 0.013(2) 0.064(3) 0.001(2)
C45 0.142(5) 0.078(3) 0.085(3) 0.027(3) 0.081(3) 0.015(2)
C46 0.100(4) 0.118(4) 0.090(4) 0.035(3) 0.059(3) 0.009(3)
C47 0.090(3) 0.129(5) 0.086(3) 0.029(3) 0.054(3) 0.007(3)
C48 0.080(3) 0.102(3) 0.083(3) 0.018(2) 0.056(3) 0.003(3)
C49 0.067(2) 0.076(2) 0.056(2) -0.0033(18) 0.0470(19) -0.0041(17)
C50 0.0577(18) 0.066(2) 0.0540(19) -0.0034(15) 0.0419(17) -0.0022(16)
C51 0.085(3) 0.085(3) 0.061(2) 0.012(2) 0.054(2) 0.001(2)
C52 0.094(3) 0.117(4) 0.059(2) 0.021(3) 0.054(2) 0.008(2)
C53 0.083(3) 0.109(3) 0.070(3) 0.022(2) 0.055(2) 0.028(2)
C54 0.085(3) 0.091(3) 0.091(3) 0.017(2) 0.068(3) 0.012(3)
C55 0.072(2) 0.085(3) 0.064(2) 0.005(2) 0.051(2) 0.000(2)
C56 0.187(7) 0.116(5) 0.132(6) 0.036(5) 0.109(6) 0.049(4)
O4 0.090(2) 0.141(3) 0.0584(16) 0.0276(19) 0.0568(16) 0.0143(17)
N4 0.0693(18) 0.081(2) 0.0593(18) 0.0106(16) 0.0490(16) 0.0079(15)

loop_
_atom_type_symbol
_atom_type_description
_atom_type_scat_dispersion_real
_atom_type_scat_dispersion_imag
_atom_type_scat_source
C C 0.0181 0.0000 'International Tables Vol C Tables 4.2.6.8 and 6.1.1.4'
H H 0.0000 0.0000 'International Tables Vol C Tables 4.2.6.8 and 6.1.1.4'
N N 0.0311 0.0000 'International Tables Vol C Tables 4.2.6.8 and 6.1.1.4'
O O 0.0492 0.0000 'International Tables Vol C Tables 4.2.6.8 and 6.1.1.4'

loop_
_geom_angle_atom_site_label_1
_geom_angle_atom_site_label_2
_geom_angle_atom_site_label_3
_geom_angle
C2 C1 C6 119.0(4)
C2 C1 N1 121.4(4)
C6 C1 N1 119.6(4)
C1 C2 C3 120.9(5)
C1 C2 H2 119.6
C3 C2 H2 119.6
C4 C3 C2 116.8(5)
C4 C3 C14 124.3(6)
C2 C3 C14 118.8(6)
C5 C4 C3 122.9(5)
C5 C4 H4 118.6
C3 C4 H4 118.6
C4 C5 C6 120.4(6)
C4 C5 H5 119.8
C6 C5 H5 119.8
C5 C6 C1 120.0(5)
C5 C6 H6 120.0
C1 C6 H6 120.0
O1 C7 N1 122.2(3)
O1 C7 C8 120.3(3)
N1 C7 C8 117.5(3)
C9 C8 C13 117.8(3)
C9 C8 C7 118.2(3)
C13 C8 C7 124.0(3)
C10 C9 C8 121.4(3)
C10 C9 H9 119.3
C8 C9 H9 119.3
C11 C10 C9 120.3(4)
C11 C10 H10 119.9
C9 C10 H10 119.9
C12 C11 C10 119.7(4)
C12 C11 H11 120.2
C10 C11 H11 120.2
C11 C12 C13 120.7(4)
C11 C12 H12 119.7
C13 C12 H12 119.7
C8 C13 C12 120.2(4)
C8 C13 H13 119.9
C12 C13 H13 119.9
C3 C14 H14A 109.5
C3 C14 H14B 109.5
H14A C14 H14B 109.5
C3 C14 H14C 109.5
H14A C14 H14C 109.5
H14B C14 H14C 109.5
C7 N1 C1 123.9(3)
C7 N1 H1N 121(3)
C1 N1 H1N 112(3)
C16 C15 C20 121.3(5)
C16 C15 N2 120.3(4)
C20 C15 N2 118.3(4)
C15 C16 C17 118.0(5)
C15 C16 H16 121.0
C17 C16 H16 121.0
C18 C17 C16 117.6(5)
C18 C17 C28 125.5(6)
C16 C17 C28 116.7(6)
C19 C18 C17 124.7(6)
C19 C18 H18 117.6
C17 C18 H18 117.6
C18 C19 C20 118.3(6)
C18 C19 H19 120.9
C20 C19 H19 120.9
C15 C20 C19 120.0(5)
C15 C20 H20 120.0
C19 C20 H20 120.0
O2 C21 N2 121.7(4)
O2 C21 C22 120.1(3)
N2 C21 C22 118.1(3)
C27 C22 C23 118.1(4)
C27 C22 C21 123.8(3)
C23 C22 C21 118.2(3)
C24 C23 C22 121.3(4)
C24 C23 H23 119.4
C22 C23 H23 119.4
C23 C24 C25 120.4(4)
C23 C24 H24 119.8
C25 C24 H24 119.8
C24 C25 C26 119.5(5)
C24 C25 H25 120.3
C26 C25 H25 120.3
C25 C26 C27 120.5(4)
C25 C26 H26 119.7
C27 C26 H26 119.7
C26 C27 C22 120.2(4)
C26 C27 H27 119.9
C22 C27 H27 119.9
C17 C28 H28A 109.5
C17 C28 H28B 109.5
H28A C28 H28B 109.5
C17 C28 H28C 109.5
H28A C28 H28C 109.5
H28B C28 H28C 109.5
C21 N2 C15 124.7(3)
C21 N2 H2N 116(3)
C15 N2 H2N 117(3)
C30A C29A C34A 120.1(9)
C30A C29A N3 124.2(8)
C34A C29A N3 115.7(9)
C31A C30A C29A 118.0(10)
C31A C30A H30A 121.0
C29A C30A H30A 121.0
C30A C31A C32A 121.9(11)
C30A C31A H31A 119.1
C32A C31A H31A 119.1
C33A C32A C31A 121.3(12)
C33A C32A H32A 119.3
C31A C32A H32A 119.3
C32A C33A C34A 116.5(11)
C32A C33A C42A 122.1(13)
C34A C33A C42A 121.4(13)
C33A C34A C29A 122.2(10)
C33A C34A H34A 118.9
C29A C34A H34A 118.9
C34B C29B C30B 121.3(10)
C34B C29B N3 112.4(9)
C30B C29B N3 126.3(8)
C31B C30B C29B 119.3(11)
C31B C30B H30B 120.3
C29B C30B H30B 120.3
C30B C31B C32B 118.0(13)
C30B C31B H31B 121.0
C32B C31B H31B 121.0
C33B C32B C31B 125.2(16)
C33B C32B H32B 117.4
C31B C32B H32B 117.4
C32B C33B C34B 115.5(13)
C32B C33B C42B 121.8(14)
C34B C33B C42B 122.6(13)
C29B C34B C33B 120.5(11)
C29B C34B H34B 119.8
C33B C34B H34B 119.8
O3 C35 N3 122.1(4)
O3 C35 C36 119.8(4)
N3 C35 C36 118.1(3)
C37 C36 C41 119.2(4)
C37 C36 C35 117.7(3)
C41 C36 C35 123.1(3)
C36 C37 C38 120.5(4)
C36 C37 H37 119.7
C38 C37 H37 119.7
C39 C38 C37 119.9(4)
C39 C38 H38 120.0
C37 C38 H38 120.0
C40 C39 C38 119.7(4)
C40 C39 H39 120.2
C38 C39 H39 120.2
C39 C40 C41 121.1(4)
C39 C40 H40 119.4
C41 C40 H40 119.4
C40 C41 C36 119.6(4)
C40 C41 H41 120.2
C36 C41 H41 120.2
C33A C42A H42A 109.5
C33A C42A H42B 109.5
H42A C42A H42B 109.5
C33A C42A H42C 109.5
H42A C42A H42C 109.5
H42B C42A H42C 109.5
C33B C42B H42D 109.5
C33B C42B H42E 109.5
H42D C42B H42E 109.5
C33B C42B H42F 109.5
H42D C42B H42F 109.5
H42E C42B H42F 109.5
C35 N3 C29B 116.2(6)
C35 N3 C29A 129.2(6)
C35 N3 H3N 131(3)
C29B N3 H3N 113(3)
C29A N3 H3N 97(3)
C44 C43 C48 119.6(4)
C44 C43 N4 120.0(4)
C48 C43 N4 120.4(4)
C43 C44 C45 119.6(5)
C43 C44 H44 120.2
C45 C44 H44 120.2
C46 C45 C44 118.6(5)
C46 C45 C56 123.0(6)
C44 C45 C56 118.4(6)
C47 C46 C45 122.3(6)
C47 C46 H46 118.9
C45 C46 H46 118.9
C46 C47 C48 118.9(6)
C46 C47 H47 120.6
C48 C47 H47 120.6
C43 C48 C47 121.0(6)
C43 C48 H48 119.5
C47 C48 H48 119.5
O4 C49 N4 121.3(3)
O4 C49 C50 120.2(3)
N4 C49 C50 118.5(3)
C51 C50 C55 118.5(4)
C51 C50 C49 124.0(3)
C55 C50 C49 117.5(3)
C50 C51 C52 120.4(4)
C50 C51 H51 119.8
C52 C51 H51 119.8
C53 C52 C51 120.7(4)
C53 C52 H52 119.6
C51 C52 H52 119.6
C52 C53 C54 119.4(4)
C52 C53 H53 120.3
C54 C53 H53 120.3
C55 C54 C53 119.8(4)
C55 C54 H54 120.1
C53 C54 H54 120.1
C54 C55 C50 121.1(4)
C54 C55 H55 119.5
C50 C55 H55 119.5
C45 C56 H56A 109.5
C45 C56 H56B 109.5
H56A C56 H56B 109.5
C45 C56 H56C 109.5
H56A C56 H56C 109.5
H56B C56 H56C 109.5
C49 N4 C43 124.4(3)
C49 N4 H4N 112(3)
C43 N4 H4N 120(3)

loop_
_geom_bond_atom_site_label_1
_geom_bond_atom_site_label_2
_geom_bond_distance
C1 C2 1.357(6)
C1 C6 1.385(6)
C1 N1 1.420(5)
C2 C3 1.423(7)
C2 H2 0.9300
C3 C4 1.359(8)
C3 C14 1.472(8)
C4 C5 1.331(8)
C4 H4 0.9300
C5 C6 1.366(7)
C5 H5 0.9300
C6 H6 0.9300
C7 O1 1.219(4)
C7 N1 1.348(4)
C7 C8 1.487(5)
C8 C9 1.384(5)
C8 C13 1.387(5)
C9 C10 1.371(6)
C9 H9 0.9300
C10 C11 1.369(6)
C10 H10 0.9300
C11 C12 1.358(6)
C11 H11 0.9300
C12 C13 1.389(6)
C12 H12 0.9300
C13 H13 0.9300
C14 H14A 0.9600
C14 H14B 0.9600
C14 H14C 0.9600
N1 H1N 0.87(3)
C15 C16 1.366(6)
C15 C20 1.387(6)
C15 N2 1.426(5)
C16 C17 1.463(8)
C16 H16 0.9300
C17 C18 1.359(8)
C17 C28 1.494(8)
C18 C19 1.329(8)
C18 H18 0.9300
C19 C20 1.413(8)
C19 H19 0.9300
C20 H20 0.9300
C21 O2 1.219(4)
C21 N2 1.345(5)
C21 C22 1.484(5)
C22 C27 1.385(5)
C22 C23 1.389(5)
C23 C24 1.364(6)
C23 H23 0.9300
C24 C25 1.365(6)
C24 H24 0.9300
C25 C26 1.377(6)
C25 H25 0.9300
C26 C27 1.378(6)
C26 H26 0.9300
C27 H27 0.9300
C28 H28A 0.9600
C28 H28B 0.9600
C28 H28C 0.9600
N2 H2N 0.84(3)
C29A C30A 1.371(13)
C29A C34A 1.386(12)
C29A N3 1.467(10)
C30A C31A 1.365(12)
C30A H30A 0.9300
C31A C32A 1.379(14)
C31A H31A 0.9300
C32A C33A 1.371(15)
C32A H32A 0.9300
C33A C34A 1.386(17)
C33A C42A 1.503(16)
C34A H34A 0.9300
C29B C34B 1.362(13)
C29B C30B 1.367(13)
C29B N3 1.435(11)
C30B C31B 1.365(13)
C30B H30B 0.9300
C31B C32B 1.367(16)
C31B H31B 0.9300
C32B C33B 1.344(16)
C32B H32B 0.9300
C33B C34B 1.407(16)
C33B C42B 1.468(16)
C34B H34B 0.9300
C35 O3 1.236(5)
C35 N3 1.338(5)
C35 C36 1.486(5)
C36 C37 1.377(5)
C36 C41 1.386(5)
C37 C38 1.380(6)
C37 H37 0.9300
C38 C39 1.374(7)
C38 H38 0.9300
C39 C40 1.362(6)
C39 H39 0.9300
C40 C41 1.376(6)
C40 H40 0.9300
C41 H41 0.9300
C42A H42A 0.9600
C42A H42B 0.9600
C42A H42C 0.9600
C42B H42D 0.9600
C42B H42E 0.9600
C42B H42F 0.9600
N3 H3N 0.86(3)
C43 C44 1.370(6)
C43 C48 1.373(7)
C43 N4 1.411(5)
C44 C45 1.416(7)
C44 H44 0.9300
C45 C46 1.360(9)
C45 C56 1.500(9)
C46 C47 1.353(9)
C46 H46 0.9300
C47 C48 1.382(7)
C47 H47 0.9300
C48 H48 0.9300
C49 O4 1.234(4)
C49 N4 1.339(5)
C49 C50 1.488(5)
C50 C51 1.365(5)
C50 C55 1.380(5)
C51 C52 1.384(6)
C51 H51 0.9300
C52 C53 1.354(7)
C52 H52 0.9300
C53 C54 1.376(7)
C53 H53 0.9300
C54 C55 1.369(6)
C54 H54 0.9300
C55 H55 0.9300
C56 H56A 0.9600
C56 H56B 0.9600
C56 H56C 0.9600
N4 H4N 0.82(3)

loop_
_geom_hbond_atom_site_label_D
_geom_hbond_atom_site_label_H
_geom_hbond_atom_site_label_A
_geom_hbond_site_symmetry_A
_geom_hbond_distance_DH
_geom_hbond_distance_HA
_geom_hbond_distance_DA
_geom_hbond_angle_DHA
N1 H1N O2 1_454 0.87(3) 1.96(3) 2.822(4) 168(4)
N2 H2N O1 . 0.84(3) 2.06(3) 2.848(4) 156(5)
N3 H3N O4 1_655 0.86(3) 2.00(3) 2.829(4) 163(4)
N4 H4N O3 1_454 0.82(3) 2.04(3) 2.813(4) 156(5)

loop_
_geom_torsion_atom_site_label_1
_geom_torsion_atom_site_label_2
_geom_torsion_atom_site_label_3
_geom_torsion_atom_site_label_4
_geom_torsion
C6 C1 C2 C3 0.9(6)
N1 C1 C2 C3 -179.1(4)
C1 C2 C3 C4 -0.7(7)
C1 C2 C3 C14 176.3(6)
C2 C3 C4 C5 -0.2(8)
C14 C3 C4 C5 -177.0(7)
C3 C4 C5 C6 0.8(9)
C4 C5 C6 C1 -0.6(8)
C2 C1 C6 C5 -0.3(7)
N1 C1 C6 C5 179.8(4)
O1 C7 C8 C9 19.4(5)
N1 C7 C8 C9 -158.6(3)
O1 C7 C8 C13 -160.5(4)
N1 C7 C8 C13 21.6(5)
C13 C8 C9 C10 -1.0(6)
C7 C8 C9 C10 179.1(4)
C8 C9 C10 C11 1.8(7)
C9 C10 C11 C12 -1.5(7)
C10 C11 C12 C13 0.3(7)
C9 C8 C13 C12 -0.1(6)
C7 C8 C13 C12 179.7(4)
C11 C12 C13 C8 0.5(7)
O1 C7 N1 C1 -2.7(6)
C8 C7 N1 C1 175.2(3)
C2 C1 N1 C7 51.7(5)
C6 C1 N1 C7 -128.3(4)
C20 C15 C16 C17 -1.2(6)
N2 C15 C16 C17 178.1(4)
C15 C16 C17 C18 -0.6(7)
C15 C16 C17 C28 -176.2(5)
C16 C17 C18 C19 2.7(9)
C28 C17 C18 C19 177.9(7)
C17 C18 C19 C20 -2.9(10)
C16 C15 C20 C19 1.0(7)
N2 C15 C20 C19 -178.2(4)
C18 C19 C20 C15 0.9(8)
O2 C21 C22 C27 160.0(4)
N2 C21 C22 C27 -21.1(5)
O2 C21 C22 C23 -19.6(5)
N2 C21 C22 C23 159.3(4)
C27 C22 C23 C24 0.8(6)
C21 C22 C23 C24 -179.6(4)
C22 C23 C24 C25 -1.3(7)
C23 C24 C25 C26 0.5(7)
C24 C25 C26 C27 0.8(8)
C25 C26 C27 C22 -1.2(7)
C23 C22 C27 C26 0.5(6)
C21 C22 C27 C26 -179.1(4)
O2 C21 N2 C15 5.2(6)
C22 C21 N2 C15 -173.6(3)
C16 C15 N2 C21 -52.2(5)
C20 C15 N2 C21 127.1(4)
C34A C29A C30A C31A 0.0(19)
N3 C29A C30A C31A 179.9(10)
C29A C30A C31A C32A 1.5(19)
C30A C31A C32A C33A 0(2)
C31A C32A C33A C34A -2(3)
C31A C32A C33A C42A -179.0(16)
C32A C33A C34A C29A 3(3)
C42A C33A C34A C29A -179.5(15)
C30A C29A C34A C33A -3(2)
N3 C29A C34A C33A 177.5(13)
C34B C29B C30B C31B -2.0(19)
N3 C29B C30B C31B 179.2(11)
C29B C30B C31B C32B 2(2)
C30B C31B C32B C33B -3(3)
C31B C32B C33B C34B 3(3)
C31B C32B C33B C42B -177.0(17)
C30B C29B C34B C33B 2(2)
N3 C29B C34B C33B -179.1(10)
C32B C33B C34B C29B -2(2)
C42B C33B C34B C29B 177.6(13)
O3 C35 C36 C37 -19.7(5)
N3 C35 C36 C37 158.2(4)
O3 C35 C36 C41 160.7(4)
N3 C35 C36 C41 -21.5(5)
C41 C36 C37 C38 -1.4(6)
C35 C36 C37 C38 178.9(4)
C36 C37 C38 C39 0.3(7)
C37 C38 C39 C40 -0.1(7)
C38 C39 C40 C41 1.1(7)
C39 C40 C41 C36 -2.1(7)
C37 C36 C41 C40 2.3(6)
C35 C36 C41 C40 -178.1(4)
O3 C35 N3 C29B -9.9(8)
C36 C35 N3 C29B 172.3(6)
O3 C35 N3 C29A 12.1(9)
C36 C35 N3 C29A -165.7(6)
C34B C29B N3 C35 131.8(9)
C30B C29B N3 C35 -49.3(14)
C34B C29B N3 C29A 1.2(18)
C30A C29A N3 C35 120.8(12)
C34A C29A N3 C35 -59.3(13)
C30A C29A N3 C29B -178(4)
C34A C29A N3 C29B 2.2(18)
C48 C43 C44 C45 0.7(6)
N4 C43 C44 C45 -179.1(4)
C43 C44 C45 C46 0.0(7)
C43 C44 C45 C56 177.8(5)
C44 C45 C46 C47 -1.3(9)
C56 C45 C46 C47 -179.0(6)
C45 C46 C47 C48 2.0(9)
C44 C43 C48 C47 0.0(7)
N4 C43 C48 C47 179.7(4)
C46 C47 C48 C43 -1.2(8)
O4 C49 C50 C51 -160.1(4)
N4 C49 C50 C51 21.0(6)
O4 C49 C50 C55 19.7(5)
N4 C49 C50 C55 -159.2(4)
C55 C50 C51 C52 -0.9(6)
C49 C50 C51 C52 179.0(4)
C50 C51 C52 C53 1.2(8)
C51 C52 C53 C54 -0.1(8)
C52 C53 C54 C55 -1.2(7)
C53 C54 C55 C50 1.5(7)
C51 C50 C55 C54 -0.4(6)
C49 C50 C55 C54 179.7(4)
O4 C49 N4 C43 -2.4(6)
C50 C49 N4 C43 176.5(4)
C44 C43 N4 C49 54.9(5)
C48 C43 N4 C49 -124.8(5)
